data_4082343
loop_
_publ_author_name
'Duke, Charles B.'
'Letterman, Roger G.'
'Johnson, Jermaine O.'
'Barr, James W.'
'Hu, Songnan'
'Ross, Charles R.'
'Webster, Charles Edwin'
'Burkey, Theodore J.'

_publ_section_title
;
 Photochemistry of Chromium Arene Tricarbonyl Complexes with Tethered
 Pyridinyl and Propenyl Groups: Investigations of the Effect of Ring Size
 on Chelate Formation, Structure, and Linkage Isomerization
;
_journal_issue 2
_journal_name_full Organometallics
_journal_page_first 485
_journal_paper_doi 10.1021/om400928k
_journal_volume 33
_journal_year 2014
_chemical_formula_sum 'C17 H15 Cr N O2'
_chemical_formula_weight 317.30
_chemical_name_systematic
;
 ?
;
_space_group_IT_number 2
_symmetry_cell_setting triclinic
_symmetry_space_group_name_Hall '-P 1'
_symmetry_space_group_name_H-M 'P -1'
_atom_sites_solution_hydrogens geom
_atom_sites_solution_primary direct
_atom_sites_solution_secondary difmap
_audit_creation_method SHELXL-97
_cell_angle_alpha 107.710(2)
_cell_angle_beta 94.853(3)
_cell_angle_gamma 108.797(2)
_cell_formula_units_Z 2
_cell_length_a 7.8042(4)
_cell_length_b 7.8665(4)
_cell_length_c 12.8562(8)
_cell_measurement_temperature 173(2)
_cell_volume 697.01(7)
_computing_cell_refinement 'SMART, Bruker (2000)'
_computing_data_collection 'SMART, Bruker (2000)'
_computing_data_reduction 'XPREP, Bruker (2000)'
_computing_molecular_graphics 'Raster3D (Merritt, 1997)'
_computing_structure_refinement 'SHELXL-97 (Sheldrick, 1997)'
_computing_structure_solution 'SHELXs-97 (Sheldrick, 1990)'
_diffrn_ambient_temperature 173(2)
_diffrn_measured_fraction_theta_full 0.973
_diffrn_measured_fraction_theta_max 0.957
_diffrn_measurement_device_type 'CCD area detector'
_diffrn_radiation_monochromator 'osmic mirrors'
_diffrn_radiation_source 'rotating anode'
_diffrn_radiation_type CuK\a
_diffrn_radiation_wavelength 1.54178
_diffrn_reflns_av_R_equivalents 0.0312
_diffrn_reflns_av_sigmaI/netI 0.0187
_diffrn_reflns_limit_h_max 9
_diffrn_reflns_limit_h_min -9
_diffrn_reflns_limit_k_max 9
_diffrn_reflns_limit_k_min -9
_diffrn_reflns_limit_l_max 15
_diffrn_reflns_limit_l_min -15
_diffrn_reflns_number 15258
_diffrn_reflns_theta_full 67.50
_diffrn_reflns_theta_max 69.49
_diffrn_reflns_theta_min 3.69
_exptl_absorpt_coefficient_mu 6.777
_exptl_absorpt_correction_T_max 0.5227
_exptl_absorpt_correction_T_min 0.4968
_exptl_absorpt_correction_type multi-scan
_exptl_absorpt_process_details 'SADABS, Bruker (2000)'
_exptl_crystal_colour red
_exptl_crystal_density_diffrn 1.512
_exptl_crystal_density_method 'not measured'
_exptl_crystal_description prism
_exptl_crystal_F_000 328
_exptl_crystal_size_max 0.12
_exptl_crystal_size_mid 0.11
_exptl_crystal_size_min 0.11
_refine_diff_density_max 0.573
_refine_diff_density_min -0.470
_refine_diff_density_rms 0.072
_refine_ls_extinction_method none
_refine_ls_goodness_of_fit_ref 1.062
_refine_ls_hydrogen_treatment riding
_refine_ls_matrix_type full
_refine_ls_number_parameters 190
_refine_ls_number_reflns 2516
_refine_ls_number_restraints 0
_refine_ls_restrained_S_all 1.062
_refine_ls_R_factor_all 0.0358
_refine_ls_R_factor_gt 0.0350
_refine_ls_shift/su_max 0.000
_refine_ls_shift/su_mean 0.000
_refine_ls_structure_factor_coef Fsqd
_refine_ls_weighting_details 'calc w=1/[\s^2^(Fo^2^)+(0.0624P)^2^+0.4984P] where P=(Fo^2^+2Fc^2^)/3'
_refine_ls_weighting_scheme calc
_refine_ls_wR_factor_gt 0.0948
_refine_ls_wR_factor_ref 0.0955
_reflns_number_gt 2442
_reflns_number_total 2516
_reflns_threshold_expression >2sigma(I)
_cod_data_source_file om400928k_si_002.cif
_cod_data_source_block crpycc5_ccc
_cod_database_code 4082343

loop_
_symmetry_equiv_pos_as_xyz
'x, y, z'
'-x, -y, -z'

loop_
_atom_site_label
_atom_site_type_symbol
_atom_site_fract_x
_atom_site_fract_y
_atom_site_fract_z
_atom_site_U_iso_or_equiv
_atom_site_adp_type
_atom_site_occupancy
_atom_site_symmetry_multiplicity
_atom_site_calc_flag
_atom_site_refinement_flags
Cr Cr 0.68693(4) 0.73409(4) 0.36494(3) 0.01465(14) Uani 1 1 d .
C1O C 0.7240(3) 0.8358(3) 0.51757(18) 0.0193(4) Uani 1 1 d .
O1 O 0.7469(2) 0.9010(2) 0.61389(13) 0.0263(4) Uani 1 1 d .
C2O C 0.7796(3) 0.9848(3) 0.37279(17) 0.0192(4) Uani 1 1 d .
O2 O 0.8432(2) 1.1437(2) 0.37971(13) 0.0270(4) Uani 1 1 d .
C1 C 0.5650(3) 0.4450(3) 0.24240(18) 0.0204(4) Uani 1 1 d .
C2 C 0.6819(3) 0.5616(3) 0.19163(18) 0.0220(5) Uani 1 1 d .
H2 H 0.6355 0.5649 0.1218 0.026 Uiso 1 1 calc R
C3 C 0.8669(3) 0.6718(3) 0.24599(19) 0.0233(5) Uani 1 1 d .
H3 H 0.9445 0.7525 0.2133 0.028 Uiso 1 1 calc R
C4 C 0.9385(3) 0.6646(3) 0.3474(2) 0.0232(5) Uani 1 1 d .
H4 H 1.0630 0.7410 0.3841 0.028 Uiso 1 1 calc R
C5 C 0.8232(3) 0.5423(3) 0.39420(19) 0.0229(5) Uani 1 1 d .
H5 H 0.8710 0.5358 0.4628 0.027 Uiso 1 1 calc R
C6 C 0.6389(3) 0.4302(3) 0.34081(19) 0.0211(4) Uani 1 1 d .
H6 H 0.5641 0.3440 0.3715 0.025 Uiso 1 1 calc R
C7 C 0.3573(3) 0.3625(3) 0.19932(18) 0.0229(5) Uani 1 1 d .
H7 H 0.2965 0.3209 0.2575 0.027 Uiso 1 1 calc R
C8 C 0.3016(3) 0.1879(3) 0.09309(18) 0.0200(4) Uani 1 1 d .
C9 C 0.2158(3) 0.0061(3) 0.0971(2) 0.0281(5) Uani 1 1 d .
H9 H 0.1877 -0.0093 0.1650 0.034 Uiso 1 1 calc R
C10 C 0.1718(4) -0.1524(3) 0.0008(2) 0.0335(6) Uani 1 1 d .
H10 H 0.1128 -0.2781 0.0013 0.040 Uiso 1 1 calc R
C11 C 0.2154(3) -0.1243(4) -0.0960(2) 0.0295(5) Uani 1 1 d .
H11 H 0.1865 -0.2296 -0.1637 0.035 Uiso 1 1 calc R
C12 C 0.3019(3) 0.0613(4) -0.09145(19) 0.0296(5) Uani 1 1 d .
H12 H 0.3337 0.0805 -0.1578 0.036 Uiso 1 1 calc R
N N 0.3440(3) 0.2156(3) 0.00004(16) 0.0269(4) Uani 1 1 d .
C13 C 0.3061(3) 0.5296(3) 0.1888(2) 0.0262(5) Uani 1 1 d .
H13A H 0.1706 0.4943 0.1799 0.031 Uiso 1 1 calc R
H13B H 0.3423 0.5552 0.1215 0.031 Uiso 1 1 calc R
C14 C 0.4028(3) 0.7111(3) 0.29167(19) 0.0257(5) Uani 1 1 d .
H14 H 0.4638 0.8289 0.2815 0.031 Uiso 1 1 calc R
C15 C 0.4042(3) 0.7089(4) 0.3983(2) 0.0275(5) Uani 1 1 d .
H15A H 0.3439 0.5923 0.4099 0.033 Uiso 1 1 calc R
H15B H 0.4655 0.8241 0.4603 0.033 Uiso 1 1 calc R

loop_
_atom_site_aniso_label
_atom_site_aniso_U_11
_atom_site_aniso_U_22
_atom_site_aniso_U_33
_atom_site_aniso_U_23
_atom_site_aniso_U_13
_atom_site_aniso_U_12
Cr 0.01361(19) 0.01313(19) 0.0155(2) 0.00342(14) 0.00216(13) 0.00445(14)
C1O 0.0167(10) 0.0164(10) 0.0247(12) 0.0092(9) 0.0053(8) 0.0036(8)
O1 0.0302(8) 0.0269(8) 0.0184(8) 0.0075(7) 0.0059(7) 0.0061(7)
C2O 0.0212(10) 0.0235(11) 0.0127(9) 0.0046(8) 0.0013(8) 0.0099(9)
O2 0.0353(9) 0.0155(8) 0.0267(8) 0.0069(6) 0.0005(7) 0.0066(7)
C1 0.0184(10) 0.0140(9) 0.0227(11) -0.0012(8) 0.0025(8) 0.0057(8)
C2 0.0279(11) 0.0206(10) 0.0180(10) 0.0032(8) 0.0052(9) 0.0128(9)
C3 0.0241(11) 0.0178(10) 0.0288(12) 0.0056(9) 0.0148(9) 0.0089(9)
C4 0.0150(10) 0.0198(10) 0.0309(12) 0.0022(9) 0.0041(9) 0.0079(8)
C5 0.0248(11) 0.0209(10) 0.0248(11) 0.0064(9) 0.0019(9) 0.0129(9)
C6 0.0228(11) 0.0145(10) 0.0266(11) 0.0071(8) 0.0070(9) 0.0073(8)
C7 0.0196(10) 0.0246(11) 0.0201(11) 0.0041(9) 0.0025(9) 0.0063(9)
C8 0.0159(10) 0.0207(11) 0.0199(11) 0.0037(9) 0.0004(8) 0.0062(8)
C9 0.0290(12) 0.0277(12) 0.0231(11) 0.0099(10) 0.0041(9) 0.0041(10)
C10 0.0342(13) 0.0196(11) 0.0374(14) 0.0081(10) -0.0015(11) 0.0021(10)
C11 0.0305(12) 0.0288(12) 0.0218(12) -0.0023(9) -0.0013(10) 0.0137(10)
C12 0.0332(12) 0.0346(13) 0.0188(11) 0.0073(10) 0.0055(10) 0.0115(11)
N 0.0290(10) 0.0260(10) 0.0216(10) 0.0086(8) 0.0016(8) 0.0056(8)
C13 0.0223(11) 0.0270(12) 0.0251(12) 0.0027(9) 0.0004(9) 0.0109(9)
C14 0.0176(10) 0.0305(12) 0.0257(12) 0.0034(10) 0.0006(9) 0.0115(9)
C15 0.0179(10) 0.0296(12) 0.0310(13) 0.0067(10) 0.0038(9) 0.0075(9)

loop_
_atom_type_symbol
_atom_type_description
_atom_type_scat_dispersion_real
_atom_type_scat_dispersion_imag
_atom_type_scat_source
C C 0.0181 0.0091 'International Tables Vol C Tables 4.2.6.8 and 6.1.1.4'
H H 0.0000 0.0000 'International Tables Vol C Tables 4.2.6.8 and 6.1.1.4'
N N 0.0311 0.0180 'International Tables Vol C Tables 4.2.6.8 and 6.1.1.4'
O O 0.0492 0.0322 'International Tables Vol C Tables 4.2.6.8 and 6.1.1.4'
Cr Cr -0.1635 2.4439 'International Tables Vol C Tables 4.2.6.8 and 6.1.1.4'

loop_
_geom_angle_atom_site_label_1
_geom_angle_atom_site_label_2
_geom_angle_atom_site_label_3
_geom_angle
_geom_angle_publ_flag
C2O Cr C1O 85.05(9) ?
C2O Cr C1 140.43(9) ?
C1O Cr C1 134.33(9) ?
C2O Cr C5 131.91(9) ?
C1O Cr C5 85.36(9) ?
C1 Cr C5 67.28(8) ?
C2O Cr C4 99.24(9) ?
C1O Cr C4 100.03(9) ?
C1 Cr C4 80.09(8) ?
C5 Cr C4 37.17(9) ?
C2O Cr C3 88.15(9) ?
C1O Cr C3 134.18(9) ?
C1 Cr C3 67.57(8) ?
C5 Cr C3 66.38(9) ?
C4 Cr C3 36.84(9) ?
C2O Cr C6 165.74(9) ?
C1O Cr C6 100.47(9) ?
C1 Cr C6 37.15(8) ?
C5 Cr C6 36.99(8) ?
C4 Cr C6 66.97(8) ?
C3 Cr C6 78.56(8) ?
C2O Cr C2 105.29(9) ?
C1O Cr C2 164.17(9) ?
C1 Cr C2 37.78(8) ?
C5 Cr C2 78.82(8) ?
C4 Cr C2 66.89(8) ?
C3 Cr C2 37.01(8) ?
C6 Cr C2 66.78(8) ?
C2O Cr C15 100.55(9) ?
C1O Cr C15 75.91(9) ?
C1 Cr C15 88.37(9) ?
C5 Cr C15 122.32(9) ?
C4 Cr C15 159.34(9) ?
C3 Cr C15 149.63(9) ?
C6 Cr C15 93.56(9) ?
C2 Cr C15 112.96(9) ?
C2O Cr C14 89.42(9) ?
C1O Cr C14 108.47(9) ?
C1 Cr C14 75.71(8) ?
C5 Cr C14 138.08(9) ?
C4 Cr C14 150.83(9) ?
C3 Cr C14 116.72(9) ?
C6 Cr C14 101.10(9) ?
C2 Cr C14 83.98(8) ?
C15 Cr C14 35.55(9) ?
O1 C1O Cr 179.6(2) ?
O2 C2O Cr 177.89(19) ?
C6 C1 C2 119.65(19) ?
C6 C1 C7 120.2(2) ?
C2 C1 C7 119.5(2) ?
C6 C1 Cr 72.96(12) ?
C2 C1 Cr 72.75(12) ?
C7 C1 Cr 117.97(15) y
C3 C2 C1 119.2(2) ?
C3 C2 Cr 71.35(12) ?
C1 C2 Cr 69.47(12) ?
C3 C2 H2 120.4 ?
C1 C2 H2 120.4 ?
Cr C2 H2 131.5 ?
C4 C3 C2 121.0(2) ?
C4 C3 Cr 71.52(13) ?
C2 C3 Cr 71.64(12) ?
C4 C3 H3 119.5 ?
C2 C3 H3 119.5 ?
Cr C3 H3 129.9 ?
C3 C4 C5 119.1(2) ?
C3 C4 Cr 71.65(12) ?
C5 C4 Cr 71.12(12) ?
C3 C4 H4 120.5 ?
C5 C4 H4 120.5 ?
Cr C4 H4 129.0 ?
C6 C5 C4 120.7(2) ?
C6 C5 Cr 71.88(12) ?
C4 C5 Cr 71.71(12) ?
C6 C5 H5 119.6 ?
C4 C5 H5 119.6 ?
Cr C5 H5 129.2 ?
C1 C6 C5 120.1(2) ?
C1 C6 Cr 69.89(12) ?
C5 C6 Cr 71.13(12) ?
C1 C6 H6 120.0 ?
C5 C6 H6 120.0 ?
Cr C6 H6 131.9 ?
C1 C7 C8 111.22(19) y
C1 C7 C13 105.72(18) y
C8 C7 C13 115.45(19) ?
C1 C7 H7 108.1 ?
C8 C7 H7 108.1 ?
C13 C7 H7 108.1 ?
N C8 C9 122.4(2) ?
N C8 C7 118.1(2) y
C9 C8 C7 119.5(2) ?
C10 C9 C8 119.0(2) ?
C10 C9 H9 120.5 ?
C8 C9 H9 120.5 ?
C11 C10 C9 118.8(2) ?
C11 C10 H10 120.6 ?
C9 C10 H10 120.6 ?
C12 C11 C10 117.9(2) ?
C12 C11 H11 121.0 ?
C10 C11 H11 121.0 ?
N C12 C11 124.2(2) ?
N C12 H12 117.9 ?
C11 C12 H12 117.9 ?
C8 N C12 117.7(2) ?
C7 C13 C14 111.06(18) y
C7 C13 H13A 109.4 ?
C14 C13 H13A 109.4 ?
C7 C13 H13B 109.4 ?
C14 C13 H13B 109.4 ?
H13A C13 H13B 108.0 ?
C15 C14 C13 122.1(2) y
C15 C14 Cr 71.35(13) ?
C13 C14 Cr 112.46(15) ?
C15 C14 H14 118.9 ?
C13 C14 H14 118.9 ?
Cr C14 H14 86.3 ?
C14 C15 Cr 73.10(13) ?
C14 C15 H15A 120.0 ?
Cr C15 H15A 111.4 ?
C14 C15 H15B 120.0 ?
Cr C15 H15B 85.8 ?
H15A C15 H15B 120.0 ?

loop_
_geom_bond_atom_site_label_1
_geom_bond_atom_site_label_2
_geom_bond_distance
_geom_bond_publ_flag
Cr C2O 1.836(2) y
Cr C1O 1.837(2) y
Cr C1 2.175(2) y
Cr C5 2.205(2) y
Cr C4 2.213(2) y
Cr C3 2.214(2) y
Cr C6 2.214(2) y
Cr C2 2.218(2) y
Cr C15 2.241(2) y
Cr C14 2.263(2) y
C1O O1 1.160(3) y
C2O O2 1.158(3) y
C1 C6 1.399(3) ?
C1 C2 1.423(3) ?
C1 C7 1.519(3) ?
C2 C3 1.407(3) ?
C2 H2 0.9500 ?
C3 C4 1.399(3) ?
C3 H3 0.9500 ?
C4 C5 1.408(3) ?
C4 H4 0.9500 ?
C5 C6 1.402(3) ?
C5 H5 0.9500 ?
C6 H6 0.9500 ?
C7 C8 1.521(3) ?
C7 C13 1.531(3) ?
C7 H7 1.0000 ?
C8 N 1.329(3) ?
C8 C9 1.389(3) ?
C9 C10 1.386(4) ?
C9 H9 0.9500 ?
C10 C11 1.379(4) ?
C10 H10 0.9500 ?
C11 C12 1.377(4) ?
C11 H11 0.9500 ?
C12 N 1.332(3) ?
C12 H12 0.9500 ?
C13 C14 1.532(3) ?
C13 H13A 0.9900 ?
C13 H13B 0.9900 ?
C14 C15 1.375(3) y
C14 H14 0.9500 ?
C15 H15A 0.9500 ?
C15 H15B 0.9500 ?

loop_
_geom_torsion_atom_site_label_1
_geom_torsion_atom_site_label_2
_geom_torsion_atom_site_label_3
_geom_torsion_atom_site_label_4
_geom_torsion
_geom_torsion_publ_flag
C2O Cr C1 C6 157.26(15) ?
C1O Cr C1 C6 -29.67(18) ?
C5 Cr C1 C6 28.21(13) ?
C4 Cr C1 C6 64.71(13) ?
C3 Cr C1 C6 100.92(14) ?
C2 Cr C1 C6 129.57(19) ?
C15 Cr C1 C6 -98.08(14) ?
C14 Cr C1 C6 -131.69(14) ?
C2O Cr C1 C2 27.7(2) ?
C1O Cr C1 C2 -159.24(14) ?
C5 Cr C1 C2 -101.36(14) ?
C4 Cr C1 C2 -64.85(13) ?
C3 Cr C1 C2 -28.64(13) ?
C6 Cr C1 C2 -129.57(19) ?
C15 Cr C1 C2 132.36(14) ?
C14 Cr C1 C2 98.74(14) ?
C2O Cr C1 C7 -87.1(2) ?
C1O Cr C1 C7 86.0(2) ?
C5 Cr C1 C7 143.88(19) ?
C4 Cr C1 C7 -179.61(18) ?
C3 Cr C1 C7 -143.40(19) ?
C6 Cr C1 C7 115.7(2) ?
C2 Cr C1 C7 -114.8(2) ?
C15 Cr C1 C7 17.60(17) ?
C14 Cr C1 C7 -16.02(17) ?
C6 C1 C2 C3 -4.9(3) ?
C7 C1 C2 C3 165.93(19) ?
Cr C1 C2 C3 53.07(18) ?
C6 C1 C2 Cr -58.00(18) ?
C7 C1 C2 Cr 112.87(19) ?
C2O Cr C2 C3 65.27(14) ?
C1O Cr C2 C3 -64.2(3) ?
C1 Cr C2 C3 -132.60(19) ?
C5 Cr C2 C3 -65.40(13) ?
C4 Cr C2 C3 -28.41(13) ?
C6 Cr C2 C3 -102.16(14) ?
C15 Cr C2 C3 174.06(13) ?
C14 Cr C2 C3 153.01(14) ?
C2O Cr C2 C1 -162.13(13) ?
C1O Cr C2 C1 68.4(3) ?
C5 Cr C2 C1 67.19(13) ?
C4 Cr C2 C1 104.19(14) ?
C3 Cr C2 C1 132.60(19) ?
C6 Cr C2 C1 30.44(12) ?
C15 Cr C2 C1 -53.34(15) ?
C14 Cr C2 C1 -74.39(13) ?
C1 C2 C3 C4 1.7(3) ?
Cr C2 C3 C4 53.89(19) ?
C1 C2 C3 Cr -52.19(18) ?
C2O Cr C3 C4 108.12(14) ?
C1O Cr C3 C4 26.86(18) ?
C1 Cr C3 C4 -103.92(14) ?
C5 Cr C3 C4 -29.91(13) ?
C6 Cr C3 C4 -66.69(13) ?
C2 Cr C3 C4 -133.12(19) ?
C15 Cr C3 C4 -143.99(18) ?
C14 Cr C3 C4 -163.46(13) ?
C2O Cr C3 C2 -118.76(14) ?
C1O Cr C3 C2 159.97(14) ?
C1 Cr C3 C2 29.20(13) ?
C5 Cr C3 C2 103.21(14) ?
C4 Cr C3 C2 133.12(19) ?
C6 Cr C3 C2 66.43(13) ?
C15 Cr C3 C2 -10.9(2) ?
C14 Cr C3 C2 -30.34(15) ?
C2 C3 C4 C5 1.0(3) ?
Cr C3 C4 C5 54.93(19) ?
C2 C3 C4 Cr -53.94(19) ?
C2O Cr C4 C3 -74.23(14) ?
C1O Cr C4 C3 -160.79(13) ?
C1 Cr C4 C3 65.62(13) ?
C5 Cr C4 C3 130.88(19) ?
C6 Cr C4 C3 102.01(14) ?
C2 Cr C4 C3 28.54(12) ?
C15 Cr C4 C3 122.6(2) ?
C14 Cr C4 C3 31.4(2) ?
C2O Cr C4 C5 154.89(14) ?
C1O Cr C4 C5 68.33(14) ?
C1 Cr C4 C5 -65.26(14) ?
C3 Cr C4 C5 -130.88(19) ?
C6 Cr C4 C5 -28.86(13) ?
C2 Cr C4 C5 -102.34(14) ?
C15 Cr C4 C5 -8.3(3) ?
C14 Cr C4 C5 -99.4(2) ?
C3 C4 C5 C6 -0.5(3) ?
Cr C4 C5 C6 54.72(19) ?
C3 C4 C5 Cr -55.19(19) ?
C2O Cr C5 C6 -166.66(13) ?
C1O Cr C5 C6 114.25(14) ?
C1 Cr C5 C6 -28.32(13) ?
C4 Cr C5 C6 -132.4(2) ?
C3 Cr C5 C6 -102.75(15) ?
C2 Cr C5 C6 -66.07(14) ?
C15 Cr C5 C6 44.14(17) ?
C14 Cr C5 C6 1.6(2) ?
C2O Cr C5 C4 -34.25(18) ?
C1O Cr C5 C4 -113.34(14) ?
C1 Cr C5 C4 104.09(15) ?
C3 Cr C5 C4 29.65(13) ?
C6 Cr C5 C4 132.4(2) ?
C2 Cr C5 C4 66.34(14) ?
C15 Cr C5 C4 176.55(13) ?
C14 Cr C5 C4 133.99(15) ?
C2 C1 C6 C5 5.5(3) ?
C7 C1 C6 C5 -165.3(2) ?
Cr C1 C6 C5 -52.41(19) ?
C2 C1 C6 Cr 57.90(18) ?
C7 C1 C6 Cr -112.90(19) ?
C4 C5 C6 C1 -2.8(3) ?
Cr C5 C6 C1 51.84(18) ?
C4 C5 C6 Cr -54.64(19) ?
C2O Cr C6 C1 -89.4(4) ?
C1O Cr C6 C1 158.89(13) ?
C5 Cr C6 C1 -133.6(2) ?
C4 Cr C6 C1 -104.56(14) ?
C3 Cr C6 C1 -67.82(13) ?
C2 Cr C6 C1 -30.92(13) ?
C15 Cr C6 C1 82.57(14) ?
C14 Cr C6 C1 47.51(14) ?
C2O Cr C6 C5 44.2(4) ?
C1O Cr C6 C5 -67.54(15) ?
C1 Cr C6 C5 133.6(2) ?
C4 Cr C6 C5 29.00(14) ?
C3 Cr C6 C5 65.75(14) ?
C2 Cr C6 C5 102.64(15) ?
C15 Cr C6 C5 -143.87(14) ?
C14 Cr C6 C5 -178.93(14) ?
C6 C1 C7 C8 -110.4(2) ?
C2 C1 C7 C8 78.8(3) y
Cr C1 C7 C8 163.85(15) y
C6 C1 C7 C13 123.5(2) ?
C2 C1 C7 C13 -47.3(3) y
Cr C1 C7 C13 37.8(2) y
C1 C7 C8 N -71.6(3) y
C13 C7 C8 N 48.8(3) ?
C1 C7 C8 C9 105.8(2) ?
C13 C7 C8 C9 -133.7(2) ?
N C8 C9 C10 -0.3(4) ?
C7 C8 C9 C10 -177.6(2) ?
C8 C9 C10 C11 0.2(4) ?
C9 C10 C11 C12 0.4(4) ?
C10 C11 C12 N -1.0(4) ?
C9 C8 N C12 -0.3(3) ?
C7 C8 N C12 177.1(2) ?
C11 C12 N C8 0.9(4) ?
C1 C7 C13 C14 -44.6(2) y
C8 C7 C13 C14 -168.00(19) ?
C7 C13 C14 C15 -47.5(3) y
C7 C13 C14 Cr 33.9(2) y
C2O Cr C14 C15 -109.22(15) ?
C1O Cr C14 C15 -24.64(17) ?
C1 Cr C14 C15 107.83(16) ?
C5 Cr C14 C15 79.51(19) ?
C4 Cr C14 C15 142.65(19) ?
C3 Cr C14 C15 163.15(14) ?
C6 Cr C14 C15 80.47(15) ?
C2 Cr C14 C15 145.34(15) ?
C2O Cr C14 C13 132.90(17) ?
C1O Cr C14 C13 -142.52(16) ?
C1 Cr C14 C13 -10.05(16) ?
C5 Cr C14 C13 -38.4(2) ?
C4 Cr C14 C13 24.8(3) ?
C3 Cr C14 C13 45.26(19) ?
C6 Cr C14 C13 -37.41(18) ?
C2 Cr C14 C13 27.46(17) ?
C15 Cr C14 C13 -117.9(2) ?
C13 C14 C15 Cr 105.3(2) ?
C2O Cr C15 C14 73.83(16) ?
C1O Cr C15 C14 155.94(16) ?
C1 Cr C15 C14 -67.35(15) ?
C5 Cr C15 C14 -128.98(15) ?
C4 Cr C15 C14 -123.1(2) ?
C3 Cr C15 C14 -30.8(2) ?
C6 Cr C15 C14 -104.15(15) ?
C2 Cr C15 C14 -37.90(16) ?
